data_7013718
loop_
_publ_author_name
'John, Gordon H.'
'May, Iain'
'Sarsfield, Mark J.'
'Steele, Helen M.'
'Collison, David'
'Helliwell, Madeleine'
'McKinney, James D.'

_publ_section_title
;
 The structural and spectroscopic characterisation of three actinyl
 complexes with coordinated and uncoordinated perrhenate:
 [UO2(ReO4)2(TPPO)3], [[(UO2)(TPPO)3]2(mu2-O2)][ReO4]2 and
 [NpO2(TPPO)4][ReO4].
;
_journal_issue 5
_journal_name_full 'Dalton transactions (Cambridge, England : 2003)'
_journal_page_first 734
_journal_page_last 740
_journal_paper_doi 10.1039/b313045b
_journal_year 2004
_chemical_formula_sum 'C72 H60 Np O10 P4 Re'
_chemical_formula_weight 1632.28
_chemical_name_systematic
;
?
;
_space_group_IT_number 2
_symmetry_cell_setting triclinic
_symmetry_space_group_name_Hall '-P 1'
_symmetry_space_group_name_H-M 'P -1'
_atom_sites_solution_hydrogens geom
_atom_sites_solution_primary direct
_atom_sites_solution_secondary difmap
_audit_creation_method SHELXL-97
_cell_angle_alpha 97.865(5)
_cell_angle_beta 107.949(5)
_cell_angle_gamma 91.510(5)
_cell_formula_units_Z 1
_cell_length_a 9.066(5)
_cell_length_b 13.361(5)
_cell_length_c 13.894(5)
_cell_measurement_reflns_used 7134
_cell_measurement_temperature 100(2)
_cell_measurement_theta_max 26.38
_cell_measurement_theta_min 2.35
_cell_volume 1581.8(12)
_computing_cell_refinement 'Bruker SMART'
_computing_data_collection 'Bruker SMART'
_computing_data_reduction 'Bruker SAINT'
_computing_molecular_graphics 'Bruker SHELXTL'
_computing_publication_material 'Bruker SHELXTL'
_computing_structure_refinement 'SHELXL-97 (Sheldrick, 1997)'
_computing_structure_solution 'SHELXS-97 (Sheldrick, 1990)'
_diffrn_ambient_temperature 100(2)
_diffrn_measured_fraction_theta_full 0.985
_diffrn_measured_fraction_theta_max 0.985
_diffrn_measurement_device_type 'CCD area detector'
_diffrn_measurement_method 'phi and omega scans'
_diffrn_radiation_monochromator graphite
_diffrn_radiation_source 'fine-focus sealed tube'
_diffrn_radiation_type MoK\a
_diffrn_radiation_wavelength 0.71073
_diffrn_reflns_av_R_equivalents 0.0159
_diffrn_reflns_av_sigmaI/netI 0.0261
_diffrn_reflns_limit_h_max 10
_diffrn_reflns_limit_h_min -11
_diffrn_reflns_limit_k_max 16
_diffrn_reflns_limit_k_min -16
_diffrn_reflns_limit_l_max 17
_diffrn_reflns_limit_l_min -17
_diffrn_reflns_number 12783
_diffrn_reflns_theta_full 26.39
_diffrn_reflns_theta_max 26.39
_diffrn_reflns_theta_min 2.02
_exptl_absorpt_coefficient_mu 3.707
_exptl_absorpt_correction_T_max 0.6647
_exptl_absorpt_correction_T_min 0.5244
_exptl_absorpt_correction_type multi-scan
_exptl_absorpt_process_details SADABS
_exptl_crystal_colour 'very pale green'
_exptl_crystal_density_diffrn 1.714
_exptl_crystal_density_method 'not measured'
_exptl_crystal_description irregular
_exptl_crystal_F_000 800
_exptl_crystal_size_max 0.2
_exptl_crystal_size_mid 0.16
_exptl_crystal_size_min 0.12
_refine_diff_density_max 0.781
_refine_diff_density_min -1.390
_refine_diff_density_rms 0.085
_refine_ls_extinction_method none
_refine_ls_goodness_of_fit_ref 1.035
_refine_ls_hydrogen_treatment mixed
_refine_ls_matrix_type full
_refine_ls_number_parameters 418
_refine_ls_number_reflns 6401
_refine_ls_number_restraints 0
_refine_ls_restrained_S_all 1.035
_refine_ls_R_factor_all 0.0246
_refine_ls_R_factor_gt 0.0207
_refine_ls_shift/su_max 0.001
_refine_ls_shift/su_mean 0.000
_refine_ls_structure_factor_coef Fsqd
_refine_ls_weighting_details 'calc w=1/[\s^2^(Fo^2^)+(0.0179P)^2^+1.7986P] where P=(Fo^2^+2Fc^2^)/3'
_refine_ls_weighting_scheme calc
_refine_ls_wR_factor_gt 0.0468
_refine_ls_wR_factor_ref 0.0482
_reflns_number_gt 5725
_reflns_number_total 6401
_reflns_threshold_expression >2sigma(I)
_cod_data_source_file b313045b.txt
_cod_data_source_block s1263abs
_cod_depositor_comments
;
The following automatic conversions were performed:
'_symmetry_cell_setting' value 'Triclinic' changed to 'triclinic'
according to '/home/saulius/struct/CIF-dictionaries/cif_core.dic'
dictionary named 'cif_core.dic' version 2.4.1 from 2010-06-29.

Automatic conversion script
Id: cif_fix_enum 1527 2010-12-29 10:47:43Z saulius 
;
_cod_original_sg_symbol_H-M P-1
_cod_database_code 7013718

loop_
_symmetry_equiv_pos_as_xyz
'x, y, z'
'-x, -y, -z'

loop_
_atom_site_label
_atom_site_type_symbol
_atom_site_fract_x
_atom_site_fract_y
_atom_site_fract_z
_atom_site_U_iso_or_equiv
_atom_site_adp_type
_atom_site_occupancy
_atom_site_symmetry_multiplicity
_atom_site_calc_flag
_atom_site_refinement_flags
_atom_site_disorder_assembly
_atom_site_disorder_group
Np1 Np 1.0000 0.0000 1.0000 0.00990(4) Uani 1 2 d S . .
P1 P 1.15146(7) 0.26560(5) 1.05033(5) 0.01225(13) Uani 1 1 d . . .
P2 P 0.75058(7) 0.03956(5) 0.73750(5) 0.01202(13) Uani 1 1 d . . .
O1 O 1.1635(2) 0.15712(13) 1.06788(13) 0.0145(4) Uani 1 1 d . . .
O2 O 0.8722(2) 0.06297(13) 0.84043(13) 0.0148(4) Uani 1 1 d . . .
O3 O 0.8557(2) 0.05293(13) 1.05343(13) 0.0153(4) Uani 1 1 d . . .
C1 C 1.1850(3) 0.27871(19) 0.93164(19) 0.0138(5) Uani 1 1 d . . .
C2 C 1.1652(3) 0.3678(2) 0.8889(2) 0.0200(6) Uani 1 1 d . . .
H2 H 1.1270 0.4228 0.9199 0.024 Uiso 1 1 calc R . .
C3 C 1.2022(3) 0.3747(2) 0.8001(2) 0.0230(6) Uani 1 1 d . . .
H3 H 1.1887 0.4341 0.7716 0.028 Uiso 1 1 calc R . .
C4 C 1.2594(3) 0.2927(2) 0.7541(2) 0.0220(6) Uani 1 1 d . . .
H4 H 1.2844 0.2975 0.6948 0.026 Uiso 1 1 calc R . .
C5 C 1.2796(3) 0.2041(2) 0.7956(2) 0.0219(6) Uani 1 1 d . . .
H5 H 1.3185 0.1495 0.7644 0.026 Uiso 1 1 calc R . .
C6 C 1.2417(3) 0.1963(2) 0.8844(2) 0.0176(5) Uani 1 1 d . . .
H6 H 1.2541 0.1363 0.9121 0.021 Uiso 1 1 calc R . .
C7 C 1.2967(3) 0.34634(19) 1.15062(19) 0.0150(5) Uani 1 1 d . . .
C8 C 1.3002(3) 0.4512(2) 1.1566(2) 0.0212(6) Uani 1 1 d . . .
H8 H 1.2245 0.4810 1.1096 0.025 Uiso 1 1 calc R . .
C9 C 1.4172(3) 0.5111(2) 1.2330(2) 0.0243(6) Uani 1 1 d . . .
H9 H 1.4206 0.5812 1.2369 0.029 Uiso 1 1 calc R . .
C10 C 1.5290(3) 0.4669(2) 1.3035(2) 0.0247(6) Uani 1 1 d . . .
H10 H 1.6069 0.5075 1.3548 0.030 Uiso 1 1 calc R . .
C11 C 1.5253(3) 0.3632(2) 1.2979(2) 0.0233(6) Uani 1 1 d . . .
H11 H 1.6002 0.3339 1.3458 0.028 Uiso 1 1 calc R . .
C12 C 1.4098(3) 0.3021(2) 1.2207(2) 0.0186(5) Uani 1 1 d . . .
H12 H 1.4085 0.2320 1.2161 0.022 Uiso 1 1 calc R . .
C13 C 0.9662(3) 0.30938(19) 1.0491(2) 0.0165(5) Uani 1 1 d . . .
C14 C 0.8407(3) 0.2948(2) 0.9598(2) 0.0219(6) Uani 1 1 d . . .
H14 H 0.8558 0.2737 0.8971 0.026 Uiso 1 1 calc R . .
C15 C 0.6922(4) 0.3119(2) 0.9642(3) 0.0329(7) Uani 1 1 d . . .
H15 H 0.6083 0.3031 0.9042 0.040 Uiso 1 1 calc R . .
C16 C 0.6689(4) 0.3417(2) 1.0573(3) 0.0357(8) Uani 1 1 d . . .
H16 H 0.5690 0.3519 1.0598 0.043 Uiso 1 1 calc R . .
C17 C 0.7930(4) 0.3564(2) 1.1464(3) 0.0319(7) Uani 1 1 d . . .
H17 H 0.7768 0.3767 1.2089 0.038 Uiso 1 1 calc R . .
C18 C 0.9417(3) 0.3407(2) 1.1428(2) 0.0228(6) Uani 1 1 d . . .
H18 H 1.0255 0.3511 1.2029 0.027 Uiso 1 1 calc R . .
C19 C 0.8116(3) -0.04832(19) 0.64942(19) 0.0142(5) Uani 1 1 d . . .
C20 C 0.8144(3) -0.0253(2) 0.55503(19) 0.0175(5) Uani 1 1 d . . .
H20 H 0.7829 0.0366 0.5356 0.021 Uiso 1 1 calc R . .
C21 C 0.8642(3) -0.0949(2) 0.4901(2) 0.0196(6) Uani 1 1 d . . .
H21 H 0.8659 -0.0797 0.4271 0.024 Uiso 1 1 calc R . .
C22 C 0.9111(3) -0.1865(2) 0.5189(2) 0.0202(6) Uani 1 1 d . . .
H22 H 0.9446 -0.2330 0.4753 0.024 Uiso 1 1 calc R . .
C23 C 0.9087(3) -0.2100(2) 0.6129(2) 0.0212(6) Uani 1 1 d . . .
H23 H 0.9402 -0.2721 0.6319 0.025 Uiso 1 1 calc R . .
C24 C 0.8595(3) -0.1410(2) 0.6783(2) 0.0189(6) Uani 1 1 d . . .
H24 H 0.8584 -0.1565 0.7413 0.023 Uiso 1 1 calc R . .
C25 C 0.5743(3) -0.01633(18) 0.74610(19) 0.0130(5) Uani 1 1 d . . .
C26 C 0.4651(3) -0.07389(19) 0.66150(19) 0.0168(5) Uani 1 1 d . . .
H26 H 0.4836 -0.0846 0.5988 0.020 Uiso 1 1 calc R . .
C27 C 0.3287(3) -0.1152(2) 0.6709(2) 0.0207(6) Uani 1 1 d . . .
H27 H 0.2551 -0.1526 0.6143 0.025 Uiso 1 1 calc R . .
C28 C 0.3030(3) -0.1004(2) 0.7650(2) 0.0204(6) Uani 1 1 d . . .
H28 H 0.2118 -0.1280 0.7713 0.024 Uiso 1 1 calc R . .
C29 C 0.4119(3) -0.0450(2) 0.8494(2) 0.0191(6) Uani 1 1 d . . .
H29 H 0.3946 -0.0363 0.9125 0.023 Uiso 1 1 calc R . .
C30 C 0.5469(3) -0.0024(2) 0.84015(19) 0.0157(5) Uani 1 1 d . . .
H30 H 0.6195 0.0356 0.8969 0.019 Uiso 1 1 calc R . .
C31 C 0.7065(3) 0.15149(19) 0.67885(18) 0.0133(5) Uani 1 1 d . . .
C32 C 0.5559(3) 0.1692(2) 0.62190(19) 0.0165(5) Uani 1 1 d . . .
H32 H 0.4730 0.1242 0.6170 0.020 Uiso 1 1 calc R . .
C33 C 0.5296(3) 0.2537(2) 0.5726(2) 0.0197(6) Uani 1 1 d . . .
H33 H 0.4291 0.2649 0.5344 0.024 Uiso 1 1 calc R . .
C34 C 0.6522(3) 0.3212(2) 0.5801(2) 0.0206(6) Uani 1 1 d . . .
H34 H 0.6341 0.3775 0.5465 0.025 Uiso 1 1 calc R . .
C35 C 0.8020(3) 0.3054(2) 0.6375(2) 0.0205(6) Uani 1 1 d . . .
H35 H 0.8840 0.3515 0.6434 0.025 Uiso 1 1 calc R . .
C36 C 0.8297(3) 0.2204(2) 0.6863(2) 0.0177(5) Uani 1 1 d . . .
H36 H 0.9305 0.2094 0.7241 0.021 Uiso 1 1 calc R . .
Re1 Re 1.0000 0.5000 0.5000 0.02786(5) Uani 1 2 d S . .
O4 O 1.1668(5) 0.4725(3) 0.4663(4) 0.0360(11) Uani 0.50 1 d P . .
O5 O 0.8801(5) 0.3762(3) 0.4515(3) 0.0249(9) Uani 0.50 1 d P . .
O6 O 1.0302(6) 0.5237(3) 0.6223(3) 0.0376(11) Uani 0.50 1 d P . .
O7 O 0.8964(5) 0.5810(3) 0.4277(3) 0.0278(9) Uani 0.50 1 d P . .

loop_
_atom_site_aniso_label
_atom_site_aniso_U_11
_atom_site_aniso_U_22
_atom_site_aniso_U_33
_atom_site_aniso_U_23
_atom_site_aniso_U_13
_atom_site_aniso_U_12
Np1 0.00970(7) 0.01171(7) 0.00861(7) 0.00184(5) 0.00324(5) 0.00052(5)
P1 0.0125(3) 0.0115(3) 0.0125(3) 0.0016(2) 0.0038(3) -0.0004(2)
P2 0.0109(3) 0.0160(3) 0.0095(3) 0.0038(2) 0.0029(2) 0.0005(2)
O1 0.0150(9) 0.0122(8) 0.0157(9) 0.0028(7) 0.0039(7) -0.0001(7)
O2 0.0142(9) 0.0186(9) 0.0108(8) 0.0042(7) 0.0023(7) 0.0003(7)
O3 0.0143(9) 0.0181(9) 0.0156(9) 0.0009(7) 0.0082(7) 0.0020(7)
C1 0.0132(12) 0.0154(12) 0.0127(12) 0.0024(10) 0.0037(10) -0.0010(9)
C2 0.0250(15) 0.0152(13) 0.0191(13) 0.0004(10) 0.0071(11) -0.0008(11)
C3 0.0281(16) 0.0220(14) 0.0187(14) 0.0056(11) 0.0065(12) -0.0077(12)
C4 0.0194(14) 0.0322(16) 0.0137(13) 0.0039(11) 0.0045(11) -0.0055(12)
C5 0.0182(14) 0.0295(15) 0.0176(13) 0.0009(11) 0.0063(11) 0.0038(11)
C6 0.0167(13) 0.0202(13) 0.0151(12) 0.0042(10) 0.0032(11) 0.0021(10)
C7 0.0149(13) 0.0161(12) 0.0142(12) -0.0003(10) 0.0062(10) -0.0040(10)
C8 0.0231(15) 0.0179(13) 0.0213(14) 0.0011(11) 0.0061(12) -0.0001(11)
C9 0.0279(16) 0.0193(14) 0.0247(15) -0.0016(11) 0.0095(13) -0.0057(12)
C10 0.0210(15) 0.0301(16) 0.0199(14) -0.0060(12) 0.0067(12) -0.0080(12)
C11 0.0203(14) 0.0290(15) 0.0171(13) 0.0003(11) 0.0024(11) -0.0001(12)
C12 0.0214(14) 0.0182(13) 0.0167(13) 0.0010(10) 0.0074(11) -0.0003(11)
C13 0.0157(13) 0.0127(12) 0.0237(14) 0.0042(10) 0.0093(11) 0.0011(10)
C14 0.0203(14) 0.0201(14) 0.0252(15) 0.0060(11) 0.0058(12) 0.0009(11)
C15 0.0181(15) 0.0341(17) 0.047(2) 0.0170(15) 0.0066(14) 0.0056(13)
C16 0.0244(17) 0.0293(17) 0.066(2) 0.0173(16) 0.0281(17) 0.0094(13)
C17 0.0357(18) 0.0235(15) 0.048(2) 0.0052(14) 0.0306(16) 0.0041(13)
C18 0.0255(15) 0.0218(14) 0.0238(14) 0.0031(11) 0.0118(12) 0.0017(11)
C19 0.0112(12) 0.0183(13) 0.0131(12) 0.0006(10) 0.0049(10) -0.0011(10)
C20 0.0158(13) 0.0201(13) 0.0154(12) 0.0041(10) 0.0030(10) -0.0014(10)
C21 0.0190(14) 0.0266(14) 0.0121(12) 0.0011(11) 0.0044(11) -0.0039(11)
C22 0.0155(13) 0.0266(15) 0.0171(13) -0.0047(11) 0.0067(11) -0.0007(11)
C23 0.0210(14) 0.0198(14) 0.0221(14) 0.0034(11) 0.0057(12) 0.0033(11)
C24 0.0210(14) 0.0231(14) 0.0136(12) 0.0046(10) 0.0060(11) 0.0017(11)
C25 0.0115(12) 0.0143(12) 0.0145(12) 0.0059(10) 0.0043(10) 0.0032(9)
C26 0.0173(13) 0.0190(13) 0.0140(12) 0.0042(10) 0.0040(10) -0.0005(10)
C27 0.0153(13) 0.0244(14) 0.0192(14) 0.0045(11) 0.0006(11) -0.0031(11)
C28 0.0138(13) 0.0246(14) 0.0263(15) 0.0107(11) 0.0086(11) 0.0014(11)
C29 0.0189(14) 0.0240(14) 0.0182(13) 0.0059(11) 0.0099(11) 0.0040(11)
C30 0.0123(12) 0.0198(13) 0.0142(12) 0.0023(10) 0.0031(10) 0.0018(10)
C31 0.0155(13) 0.0159(12) 0.0086(11) 0.0027(9) 0.0038(10) 0.0009(10)
C32 0.0164(13) 0.0195(13) 0.0137(12) 0.0016(10) 0.0054(10) -0.0002(10)
C33 0.0185(14) 0.0242(14) 0.0151(13) 0.0056(11) 0.0020(11) 0.0065(11)
C34 0.0296(16) 0.0178(13) 0.0151(13) 0.0052(10) 0.0065(12) 0.0045(11)
C35 0.0226(15) 0.0218(14) 0.0169(13) 0.0040(11) 0.0058(11) -0.0049(11)
C36 0.0146(13) 0.0225(14) 0.0158(13) 0.0046(10) 0.0037(11) 0.0012(10)
Re1 0.02066(9) 0.04173(11) 0.02741(10) 0.02306(8) 0.00848(7) 0.00838(7)
O4 0.020(2) 0.037(3) 0.052(3) 0.005(2) 0.014(2) -0.0028(19)
O5 0.023(2) 0.023(2) 0.028(2) 0.0053(17) 0.0068(18) 0.0060(16)
O6 0.058(3) 0.033(2) 0.012(2) 0.0023(17) -0.002(2) 0.003(2)
O7 0.031(2) 0.025(2) 0.023(2) 0.0107(17) -0.0016(18) -0.0004(18)

loop_
_atom_type_symbol
_atom_type_description
_atom_type_scat_dispersion_real
_atom_type_scat_dispersion_imag
_atom_type_scat_source
C C 0.0033 0.0016 'International Tables Vol C Tables 4.2.6.8 and 6.1.1.4'
H H 0.0000 0.0000 'International Tables Vol C Tables 4.2.6.8 and 6.1.1.4'
O O 0.0106 0.0060 'International Tables Vol C Tables 4.2.6.8 and 6.1.1.4'
P P 0.1023 0.0942 'International Tables Vol C Tables 4.2.6.8 and 6.1.1.4'
Re Re -1.0185 7.2310 'International Tables Vol C Tables 4.2.6.8 and 6.1.1.4'
Np Np -11.4937 4.1493 'International Tables Vol C Tables 4.2.6.8 and 6.1.1.4'

loop_
_geom_angle_atom_site_label_1
_geom_angle_atom_site_label_2
_geom_angle_atom_site_label_3
_geom_angle
_geom_angle_site_symmetry_1
_geom_angle_site_symmetry_3
_geom_angle_publ_flag
O3 Np1 O3 180.00(10) . 2_757 ?
O3 Np1 O1 90.35(8) . 2_757 ?
O3 Np1 O1 89.65(8) 2_757 2_757 ?
O3 Np1 O1 89.65(8) . . ?
O3 Np1 O1 90.35(8) 2_757 . ?
O1 Np1 O1 180.00(5) 2_757 . ?
O3 Np1 O2 89.80(7) . . ?
O3 Np1 O2 90.20(7) 2_757 . ?
O1 Np1 O2 88.72(6) 2_757 . ?
O1 Np1 O2 91.28(6) . . ?
O3 Np1 O2 90.20(7) . 2_757 ?
O3 Np1 O2 89.80(7) 2_757 2_757 ?
O1 Np1 O2 91.28(6) 2_757 2_757 ?
O1 Np1 O2 88.72(6) . 2_757 ?
O2 Np1 O2 180.00(5) . 2_757 ?
O1 P1 C13 111.78(11) . . ?
O1 P1 C7 110.34(11) . . ?
C13 P1 C7 107.36(13) . . ?
O1 P1 C1 109.72(11) . . ?
C13 P1 C1 109.95(12) . . ?
C7 P1 C1 107.58(12) . . ?
O2 P2 C25 111.55(11) . . ?
O2 P2 C31 111.42(11) . . ?
C25 P2 C31 108.40(12) . . ?
O2 P2 C19 112.28(11) . . ?
C25 P2 C19 106.61(12) . . ?
C31 P2 C19 106.28(12) . . ?
P1 O1 Np1 135.84(10) . . ?
P2 O2 Np1 145.33(10) . . ?
C2 C1 C6 119.6(2) . . ?
C2 C1 P1 123.2(2) . . ?
C6 C1 P1 117.08(19) . . ?
C3 C2 C1 120.2(3) . . ?
C3 C2 H2 119.9 . . ?
C1 C2 H2 119.9 . . ?
C4 C3 C2 119.8(3) . . ?
C4 C3 H3 120.1 . . ?
C2 C3 H3 120.1 . . ?
C5 C4 C3 120.6(3) . . ?
C5 C4 H4 119.7 . . ?
C3 C4 H4 119.7 . . ?
C4 C5 C6 119.9(3) . . ?
C4 C5 H5 120.0 . . ?
C6 C5 H5 120.0 . . ?
C5 C6 C1 119.8(3) . . ?
C5 C6 H6 120.1 . . ?
C1 C6 H6 120.1 . . ?
C12 C7 C8 120.1(2) . . ?
C12 C7 P1 118.7(2) . . ?
C8 C7 P1 121.2(2) . . ?
C9 C8 C7 119.6(3) . . ?
C9 C8 H8 120.2 . . ?
C7 C8 H8 120.2 . . ?
C10 C9 C8 120.3(3) . . ?
C10 C9 H9 119.9 . . ?
C8 C9 H9 119.9 . . ?
C11 C10 C9 120.2(3) . . ?
C11 C10 H10 119.9 . . ?
C9 C10 H10 119.9 . . ?
C10 C11 C12 120.1(3) . . ?
C10 C11 H11 119.9 . . ?
C12 C11 H11 119.9 . . ?
C7 C12 C11 119.7(3) . . ?
C7 C12 H12 120.2 . . ?
C11 C12 H12 120.2 . . ?
C14 C13 C18 119.5(3) . . ?
C14 C13 P1 121.0(2) . . ?
C18 C13 P1 118.3(2) . . ?
C13 C14 C15 119.9(3) . . ?
C13 C14 H14 120.1 . . ?
C15 C14 H14 120.1 . . ?
C16 C15 C14 120.2(3) . . ?
C16 C15 H15 119.9 . . ?
C14 C15 H15 119.9 . . ?
C17 C16 C15 120.3(3) . . ?
C17 C16 H16 119.8 . . ?
C15 C16 H16 119.8 . . ?
C16 C17 C18 119.9(3) . . ?
C16 C17 H17 120.0 . . ?
C18 C17 H17 120.0 . . ?
C17 C18 C13 120.2(3) . . ?
C17 C18 H18 119.9 . . ?
C13 C18 H18 119.9 . . ?
C24 C19 C20 119.8(2) . . ?
C24 C19 P2 118.28(19) . . ?
C20 C19 P2 121.9(2) . . ?
C21 C20 C19 119.9(3) . . ?
C21 C20 H20 120.0 . . ?
C19 C20 H20 120.0 . . ?
C22 C21 C20 120.1(2) . . ?
C22 C21 H21 120.0 . . ?
C20 C21 H21 120.0 . . ?
C21 C22 C23 120.4(2) . . ?
C21 C22 H22 119.8 . . ?
C23 C22 H22 119.8 . . ?
C24 C23 C22 120.0(3) . . ?
C24 C23 H23 120.0 . . ?
C22 C23 H23 120.0 . . ?
C23 C24 C19 119.9(2) . . ?
C23 C24 H24 120.1 . . ?
C19 C24 H24 120.1 . . ?
C30 C25 C26 119.5(2) . . ?
C30 C25 P2 118.76(19) . . ?
C26 C25 P2 121.71(19) . . ?
C27 C26 C25 120.1(2) . . ?
C27 C26 H26 120.0 . . ?
C25 C26 H26 120.0 . . ?
C28 C27 C26 119.7(2) . . ?
C28 C27 H27 120.2 . . ?
C26 C27 H27 120.2 . . ?
C29 C28 C27 120.5(3) . . ?
C29 C28 H28 119.7 . . ?
C27 C28 H28 119.7 . . ?
C28 C29 C30 120.0(2) . . ?
C28 C29 H29 120.0 . . ?
C30 C29 H29 120.0 . . ?
C29 C30 C25 120.2(2) . . ?
C29 C30 H30 119.9 . . ?
C25 C30 H30 119.9 . . ?
C32 C31 C36 119.1(2) . . ?
C32 C31 P2 122.5(2) . . ?
C36 C31 P2 118.23(19) . . ?
C33 C32 C31 120.2(2) . . ?
C33 C32 H32 119.9 . . ?
C31 C32 H32 119.9 . . ?
C34 C33 C32 120.2(3) . . ?
C34 C33 H33 119.9 . . ?
C32 C33 H33 119.9 . . ?
C33 C34 C35 120.2(3) . . ?
C33 C34 H34 119.9 . . ?
C35 C34 H34 119.9 . . ?
C34 C35 C36 120.0(3) . . ?
C34 C35 H35 120.0 . . ?
C36 C35 H35 120.0 . . ?
C35 C36 C31 120.2(2) . . ?
C35 C36 H36 119.9 . . ?
C31 C36 H36 119.9 . . ?
O6 Re1 O6 180.000(1) . 2_766 ?
O6 Re1 O7 62.6(2) . 2_766 ?
O6 Re1 O7 117.4(2) 2_766 2_766 ?
O6 Re1 O7 117.4(2) . . ?
O6 Re1 O7 62.6(2) 2_766 . ?
O7 Re1 O7 180.000(1) 2_766 . ?
O6 Re1 O4 66.0(2) . 2_766 ?
O6 Re1 O4 114.0(2) 2_766 2_766 ?
O7 Re1 O4 110.9(2) 2_766 2_766 ?
O7 Re1 O4 69.1(2) . 2_766 ?
O6 Re1 O4 114.0(2) . . ?
O6 Re1 O4 66.0(2) 2_766 . ?
O7 Re1 O4 69.1(2) 2_766 . ?
O7 Re1 O4 110.9(2) . . ?
O4 Re1 O4 180.000(1) 2_766 . ?
O6 Re1 O5 107.3(2) . . ?
O6 Re1 O5 72.7(2) 2_766 . ?
O7 Re1 O5 76.05(18) 2_766 . ?
O7 Re1 O5 103.95(19) . . ?
O4 Re1 O5 78.62(19) 2_766 . ?
O4 Re1 O5 101.38(19) . . ?
O6 Re1 O5 72.7(2) . 2_766 ?
O6 Re1 O5 107.3(2) 2_766 2_766 ?
O7 Re1 O5 103.95(18) 2_766 2_766 ?
O7 Re1 O5 76.05(18) . 2_766 ?
O4 Re1 O5 101.38(19) 2_766 2_766 ?
O4 Re1 O5 78.62(19) . 2_766 ?
O5 Re1 O5 180.000(1) . 2_766 ?
Re1 O6 O7 60.5(2) . 2_766 ?
Re1 O7 O6 56.89(19) . 2_766 ?

loop_
_geom_bond_atom_site_label_1
_geom_bond_atom_site_label_2
_geom_bond_distance
_geom_bond_site_symmetry_2
_geom_bond_publ_flag
Np1 O3 1.8071(18) . ?
Np1 O3 1.8071(18) 2_757 ?
Np1 O1 2.4345(18) 2_757 ?
Np1 O1 2.4345(18) . ?
Np1 O2 2.4380(18) . ?
Np1 O2 2.4380(18) 2_757 ?
P1 O1 1.5037(19) . ?
P1 C13 1.789(3) . ?
P1 C7 1.795(3) . ?
P1 C1 1.797(3) . ?
P2 O2 1.4989(18) . ?
P2 C25 1.791(3) . ?
P2 C31 1.796(3) . ?
P2 C19 1.800(3) . ?
C1 C2 1.393(4) . ?
C1 C6 1.395(4) . ?
C2 C3 1.388(4) . ?
C2 H2 0.9300 . ?
C3 C4 1.385(4) . ?
C3 H3 0.9300 . ?
C4 C5 1.379(4) . ?
C4 H4 0.9300 . ?
C5 C6 1.395(4) . ?
C5 H5 0.9300 . ?
C6 H6 0.9300 . ?
C7 C12 1.387(4) . ?
C7 C8 1.392(4) . ?
C8 C9 1.386(4) . ?
C8 H8 0.9300 . ?
C9 C10 1.382(4) . ?
C9 H9 0.9300 . ?
C10 C11 1.376(4) . ?
C10 H10 0.9300 . ?
C11 C12 1.391(4) . ?
C11 H11 0.9300 . ?
C12 H12 0.9300 . ?
C13 C14 1.387(4) . ?
C13 C18 1.398(4) . ?
C14 C15 1.389(4) . ?
C14 H14 0.9300 . ?
C15 C16 1.382(5) . ?
C15 H15 0.9300 . ?
C16 C17 1.379(5) . ?
C16 H16 0.9300 . ?
C17 C18 1.385(4) . ?
C17 H17 0.9300 . ?
C18 H18 0.9300 . ?
C19 C24 1.393(4) . ?
C19 C20 1.395(4) . ?
C20 C21 1.388(4) . ?
C20 H20 0.9300 . ?
C21 C22 1.377(4) . ?
C21 H21 0.9300 . ?
C22 C23 1.390(4) . ?
C22 H22 0.9300 . ?
C23 C24 1.384(4) . ?
C23 H23 0.9300 . ?
C24 H24 0.9300 . ?
C25 C30 1.392(3) . ?
C25 C26 1.396(3) . ?
C26 C27 1.391(4) . ?
C26 H26 0.9300 . ?
C27 C28 1.386(4) . ?
C27 H27 0.9300 . ?
C28 C29 1.382(4) . ?
C28 H28 0.9300 . ?
C29 C30 1.385(4) . ?
C29 H29 0.9300 . ?
C30 H30 0.9300 . ?
C31 C32 1.396(4) . ?
C31 C36 1.398(4) . ?
C32 C33 1.388(4) . ?
C32 H32 0.9300 . ?
C33 C34 1.382(4) . ?
C33 H33 0.9300 . ?
C34 C35 1.386(4) . ?
C34 H34 0.9300 . ?
C35 C36 1.389(4) . ?
C35 H35 0.9300 . ?
C36 H36 0.9300 . ?
Re1 O6 1.620(4) . ?
Re1 O6 1.620(4) 2_766 ?
Re1 O7 1.683(4) 2_766 ?
Re1 O7 1.683(4) . ?
Re1 O4 1.749(4) 2_766 ?
Re1 O4 1.749(4) . ?
Re1 O5 1.876(4) . ?
Re1 O5 1.876(4) 2_766 ?
O6 O7 1.717(6) 2_766 ?
O7 O6 1.717(6) 2_766 ?

loop_
_geom_torsion_atom_site_label_1
_geom_torsion_atom_site_label_2
_geom_torsion_atom_site_label_3
_geom_torsion_atom_site_label_4
_geom_torsion
_geom_torsion_site_symmetry_1
_geom_torsion_site_symmetry_2
_geom_torsion_site_symmetry_3
_geom_torsion_site_symmetry_4
_geom_torsion_publ_flag
C13 P1 O1 Np1 46.43(18) . . . . ?
C7 P1 O1 Np1 165.82(13) . . . . ?
C1 P1 O1 Np1 -75.82(17) . . . . ?
O3 Np1 O1 P1 -63.98(15) . . . . ?
O3 Np1 O1 P1 116.02(15) 2_757 . . . ?
O1 Np1 O1 P1 21(100) 2_757 . . . ?
O2 Np1 O1 P1 25.81(15) . . . . ?
O2 Np1 O1 P1 -154.19(15) 2_757 . . . ?
C25 P2 O2 Np1 44.8(2) . . . . ?
C31 P2 O2 Np1 166.14(16) . . . . ?
C19 P2 O2 Np1 -74.8(2) . . . . ?
O3 Np1 O2 P2 -89.71(19) . . . . ?
O3 Np1 O2 P2 90.29(19) 2_757 . . . ?
O1 Np1 O2 P2 0.64(18) 2_757 . . . ?
O1 Np1 O2 P2 -179.36(18) . . . . ?
O2 Np1 O2 P2 -127(100) 2_757 . . . ?
O1 P1 C1 C2 172.8(2) . . . . ?
C13 P1 C1 C2 49.5(3) . . . . ?
C7 P1 C1 C2 -67.1(3) . . . . ?
O1 P1 C1 C6 -10.7(2) . . . . ?
C13 P1 C1 C6 -134.0(2) . . . . ?
C7 P1 C1 C6 109.4(2) . . . . ?
C6 C1 C2 C3 -0.3(4) . . . . ?
P1 C1 C2 C3 176.1(2) . . . . ?
C1 C2 C3 C4 -0.1(4) . . . . ?
C2 C3 C4 C5 0.2(4) . . . . ?
C3 C4 C5 C6 0.3(4) . . . . ?
C4 C5 C6 C1 -0.7(4) . . . . ?
C2 C1 C6 C5 0.7(4) . . . . ?
P1 C1 C6 C5 -175.9(2) . . . . ?
O1 P1 C7 C12 8.2(2) . . . . ?
C13 P1 C7 C12 130.2(2) . . . . ?
C1 P1 C7 C12 -111.5(2) . . . . ?
O1 P1 C7 C8 -174.0(2) . . . . ?
C13 P1 C7 C8 -52.0(2) . . . . ?
C1 P1 C7 C8 66.3(2) . . . . ?
C12 C7 C8 C9 -0.1(4) . . . . ?
P1 C7 C8 C9 -177.8(2) . . . . ?
C7 C8 C9 C10 -0.6(4) . . . . ?
C8 C9 C10 C11 0.3(4) . . . . ?
C9 C10 C11 C12 0.6(4) . . . . ?
C8 C7 C12 C11 1.0(4) . . . . ?
P1 C7 C12 C11 178.8(2) . . . . ?
C10 C11 C12 C7 -1.2(4) . . . . ?
O1 P1 C13 C14 -86.6(2) . . . . ?
C7 P1 C13 C14 152.3(2) . . . . ?
C1 P1 C13 C14 35.5(3) . . . . ?
O1 P1 C13 C18 81.2(2) . . . . ?
C7 P1 C13 C18 -40.0(2) . . . . ?
C1 P1 C13 C18 -156.7(2) . . . . ?
C18 C13 C14 C15 0.3(4) . . . . ?
P1 C13 C14 C15 167.9(2) . . . . ?
C13 C14 C15 C16 -1.0(4) . . . . ?
C14 C15 C16 C17 1.0(5) . . . . ?
C15 C16 C17 C18 -0.3(5) . . . . ?
C16 C17 C18 C13 -0.5(4) . . . . ?
C14 C13 C18 C17 0.5(4) . . . . ?
P1 C13 C18 C17 -167.5(2) . . . . ?
O2 P2 C19 C24 55.3(2) . . . . ?
C25 P2 C19 C24 -67.2(2) . . . . ?
C31 P2 C19 C24 177.3(2) . . . . ?
O2 P2 C19 C20 -123.7(2) . . . . ?
C25 P2 C19 C20 113.9(2) . . . . ?
C31 P2 C19 C20 -1.6(2) . . . . ?
C24 C19 C20 C21 0.2(4) . . . . ?
P2 C19 C20 C21 179.2(2) . . . . ?
C19 C20 C21 C22 -0.1(4) . . . . ?
C20 C21 C22 C23 0.1(4) . . . . ?
C21 C22 C23 C24 -0.2(4) . . . . ?
C22 C23 C24 C19 0.4(4) . . . . ?
C20 C19 C24 C23 -0.4(4) . . . . ?
P2 C19 C24 C23 -179.3(2) . . . . ?
O2 P2 C25 C30 20.7(2) . . . . ?
C31 P2 C25 C30 -102.3(2) . . . . ?
C19 P2 C25 C30 143.6(2) . . . . ?
O2 P2 C25 C26 -158.7(2) . . . . ?
C31 P2 C25 C26 78.3(2) . . . . ?
C19 P2 C25 C26 -35.8(2) . . . . ?
C30 C25 C26 C27 1.3(4) . . . . ?
P2 C25 C26 C27 -179.3(2) . . . . ?
C25 C26 C27 C28 -1.1(4) . . . . ?
C26 C27 C28 C29 -0.1(4) . . . . ?
C27 C28 C29 C30 1.0(4) . . . . ?
C28 C29 C30 C25 -0.8(4) . . . . ?
C26 C25 C30 C29 -0.3(4) . . . . ?
P2 C25 C30 C29 -179.7(2) . . . . ?
O2 P2 C31 C32 -141.8(2) . . . . ?
C25 P2 C31 C32 -18.7(2) . . . . ?
C19 P2 C31 C32 95.6(2) . . . . ?
O2 P2 C31 C36 41.8(2) . . . . ?
C25 P2 C31 C36 164.88(19) . . . . ?
C19 P2 C31 C36 -80.8(2) . . . . ?
C36 C31 C32 C33 0.6(4) . . . . ?
P2 C31 C32 C33 -175.8(2) . . . . ?
C31 C32 C33 C34 -0.4(4) . . . . ?
C32 C33 C34 C35 -0.5(4) . . . . ?
C33 C34 C35 C36 1.1(4) . . . . ?
C34 C35 C36 C31 -0.9(4) . . . . ?
C32 C31 C36 C35 0.0(4) . . . . ?
P2 C31 C36 C35 176.6(2) . . . . ?
O6 Re1 O6 O7 -43(100) 2_766 . . 2_766 ?
O7 Re1 O6 O7 180.000(2) . . . 2_766 ?
O4 Re1 O6 O7 132.1(3) 2_766 . . 2_766 ?
O4 Re1 O6 O7 -47.9(3) . . . 2_766 ?
O5 Re1 O6 O7 63.5(2) . . . 2_766 ?
O5 Re1 O6 O7 -116.5(2) 2_766 . . 2_766 ?
O6 Re1 O7 O6 180.000(2) . . . 2_766 ?
O7 Re1 O7 O6 -115(100) 2_766 . . 2_766 ?
O4 Re1 O7 O6 -133.5(3) 2_766 . . 2_766 ?
O4 Re1 O7 O6 46.5(3) . . . 2_766 ?
O5 Re1 O7 O6 -61.7(3) . . . 2_766 ?
O5 Re1 O7 O6 118.3(3) 2_766 . . 2_766 ?
